data_4028261
loop_
_publ_author_name
'Baudouin Gerard'
'Maurice D. Lee'
'Sivaraman Dandapani'
'Jeremy R. Duvall'
'Mark E. Fitzgerald'
'Sarathy Kesavan'
'Jason T. Lowe'
'Jean-Charles Mari\'e'
'Bhaumik A. Pandya'
'Byung-Chul Suh'
'Morgan Welzel O'Shea'
'Michael Dombrowski'
'Diane Hamann'
'Berenice Lemercier'
'Tiffanie Murillo'
'Lakshmi B. Akella'
'Michael A. Foley'
'Lisa A. Marcaurelle'

_publ_section_title
;
 Synthesis of Stereochemically and Skeletally Diverse Fused Ring Systems
 from Functionalized C-Glycosides
;
_journal_name_full 'Journal of Organic Chemistry'
_journal_page_first 5160
_journal_page_last 5171
_journal_paper_doi 10.1021/jo4000916
_journal_volume 78
_journal_year 2013
_chemical_absolute_configuration ad
_chemical_formula_sum 'C30 H29 Cl3 N O7'
_chemical_formula_weight 621.89
_chemical_name_systematic
; 
 ? 
;
_space_group_IT_number 19
_symmetry_cell_setting orthorhombic
_symmetry_space_group_name_Hall 'P 2ac 2ab'
_symmetry_space_group_name_H-M 'P 21 21 21'
_atom_sites_solution_hydrogens geom
_atom_sites_solution_primary direct
_atom_sites_solution_secondary difmap
_audit_creation_method SHELXL-97
_cell_angle_alpha 90.00
_cell_angle_beta 90.00
_cell_angle_gamma 90.00
_cell_formula_units_Z 4
_cell_length_a 4.81570(10)
_cell_length_b 11.3310(2)
_cell_length_c 54.7137(11)
_cell_measurement_reflns_used 9880
_cell_measurement_temperature 100(2)
_cell_measurement_theta_max 68.39
_cell_measurement_theta_min 3.23
_cell_volume 2985.55(10)
_computing_cell_refinement 'SAINT 7.46A (Bruker-AXS, 2009)'
_computing_data_collection 'APEX2 v2009.3.0 (Bruker-AXS, 2009)'
_computing_data_reduction 'SAINT 7.46A (Bruker-AXS, 2009)'
_computing_molecular_graphics 'Bruker SHELXTL'
_computing_publication_material 'Bruker SHELXTL'
_computing_structure_refinement 'SHELXL-97 (Sheldrick, 2008)'
_computing_structure_solution 'SHELXS-97 (Sheldrick, 2008)'
_diffrn_ambient_temperature 100(2)
_diffrn_detector_area_resol_mean 8.3
_diffrn_measured_fraction_theta_full 0.999
_diffrn_measured_fraction_theta_max 0.999
_diffrn_measurement_device_type 'Bruker Smart APEX CCD'
_diffrn_measurement_method 'omega and phi scans'
_diffrn_radiation_monochromator graphite
_diffrn_radiation_source 'fine-focus sealed tube'
_diffrn_radiation_type CuK\a
_diffrn_radiation_wavelength 1.54178
_diffrn_reflns_av_R_equivalents 0.0351
_diffrn_reflns_av_sigmaI/netI 0.0288
_diffrn_reflns_limit_h_max 5
_diffrn_reflns_limit_h_min -5
_diffrn_reflns_limit_k_max 13
_diffrn_reflns_limit_k_min -13
_diffrn_reflns_limit_l_max 65
_diffrn_reflns_limit_l_min -65
_diffrn_reflns_number 29801
_diffrn_reflns_theta_full 67.70
_diffrn_reflns_theta_max 67.70
_diffrn_reflns_theta_min 1.61
_exptl_absorpt_coefficient_mu 3.180
_exptl_absorpt_correction_T_max 0.7416
_exptl_absorpt_correction_T_min 0.4024
_exptl_absorpt_correction_type multi-scan
_exptl_absorpt_process_details 'SADABS (Sheldrick, 2009)'
_exptl_crystal_colour colourless
_exptl_crystal_density_diffrn 1.384
_exptl_crystal_description needle
_exptl_crystal_F_000 1292
_exptl_crystal_size_max 0.35
_exptl_crystal_size_mid 0.12
_exptl_crystal_size_min 0.10
_refine_diff_density_max 0.495
_refine_diff_density_min -0.499
_refine_diff_density_rms 0.060
_refine_ls_abs_structure_details 'Flack H D (1983), Acta Cryst. A39, 876-881'
_refine_ls_abs_structure_Flack 0.04(2)
_refine_ls_extinction_method none
_refine_ls_goodness_of_fit_ref 1.098
_refine_ls_hydrogen_treatment mixed
_refine_ls_matrix_type full
_refine_ls_number_parameters 386
_refine_ls_number_reflns 5282
_refine_ls_number_restraints 8
_refine_ls_restrained_S_all 1.097
_refine_ls_R_factor_all 0.0481
_refine_ls_R_factor_gt 0.0473
_refine_ls_shift/su_max 0.001
_refine_ls_shift/su_mean 0.000
_refine_ls_structure_factor_coef Fsqd
_refine_ls_weighting_details 'calc w=1/[\s^2^(Fo^2^)+(0.0597P)^2^+2.8257P] where P=(Fo^2^+2Fc^2^)/3'
_refine_ls_weighting_scheme calc
_refine_ls_wR_factor_gt 0.1245
_refine_ls_wR_factor_ref 0.1252
_reflns_number_gt 5151
_reflns_number_total 5282
_reflns_threshold_expression >2sigma(I)
_cod_data_source_file jo4000916_si_005.cif
_cod_data_source_block d09033
_cod_database_code 4028261

loop_
_symmetry_equiv_pos_as_xyz
'x, y, z'
'-x+1/2, -y, z+1/2'
'-x, y+1/2, -z+1/2'
'x+1/2, -y+1/2, -z'

loop_
_atom_site_label
_atom_site_type_symbol
_atom_site_fract_x
_atom_site_fract_y
_atom_site_fract_z
_atom_site_U_iso_or_equiv
_atom_site_adp_type
_atom_site_occupancy
_atom_site_symmetry_multiplicity
_atom_site_calc_flag
_atom_site_refinement_flags
O1 O 0.8893(4) 1.02778(17) 0.96393(3) 0.0241(4) Uani 1 1 d .
O2 O 1.0066(5) 1.24547(19) 0.98851(3) 0.0272(4) Uani 1 1 d D
H2 H 0.850(5) 1.240(4) 0.9947(6) 0.033 Uiso 1 1 d D
O3 O 0.7976(4) 1.16000(17) 0.91517(3) 0.0239(4) Uani 1 1 d .
O4 O 0.7854(5) 0.63109(18) 0.98586(4) 0.0298(5) Uani 1 1 d .
O5 O 1.1253(6) 0.6671(2) 0.95893(4) 0.0386(6) Uani 1 1 d .
O6 O 0.7680(4) 0.74006(17) 0.80600(3) 0.0189(4) Uani 1 1 d .
O7 O 1.1050(4) 0.8571(2) 0.82170(4) 0.0365(6) Uani 1 1 d .
N1 N 0.6557(5) 0.8725(2) 0.83416(4) 0.0216(5) Uani 1 1 d D
H1 H 0.488(4) 0.850(3) 0.8318(6) 0.026 Uiso 1 1 d D
C1 C 1.0550(6) 1.1172(2) 0.95328(5) 0.0216(6) Uani 1 1 d .
H1A H 1.2500 1.1054 0.9591 0.026 Uiso 1 1 calc R
C2 C 1.0576(6) 1.1133(2) 0.92523(5) 0.0210(6) Uani 1 1 d .
H2A H 1.2149 1.1630 0.9192 0.025 Uiso 1 1 calc R
C3 C 1.0886(6) 0.9884(2) 0.91455(5) 0.0211(6) Uani 1 1 d .
H3A H 1.2874 0.9682 0.9113 0.025 Uiso 1 1 calc R
C4 C 0.9444(6) 0.8933(2) 0.93040(5) 0.0232(6) Uani 1 1 d .
H4A H 0.7424 0.8945 0.9270 0.028 Uiso 1 1 calc R
H4B H 1.0160 0.8146 0.9258 0.028 Uiso 1 1 calc R
C5 C 0.9917(7) 0.9126(2) 0.95748(5) 0.0244(6) Uani 1 1 d .
H5A H 1.1942 0.9067 0.9613 0.029 Uiso 1 1 calc R
C6 C 0.8288(6) 0.8258(2) 0.97304(5) 0.0239(6) Uani 1 1 d .
H6A H 0.8375 0.8514 0.9903 0.029 Uiso 1 1 calc R
H6B H 0.6316 0.8276 0.9679 0.029 Uiso 1 1 calc R
C7 C 0.9343(7) 0.7010(3) 0.97122(5) 0.0271(6) Uani 1 1 d .
C8 C 0.9562(7) 1.2352(2) 0.96278(5) 0.0232(6) Uani 1 1 d .
H8A H 1.0545 1.2993 0.9541 0.028 Uiso 1 1 calc R
H8B H 0.7549 1.2438 0.9596 0.028 Uiso 1 1 calc R
C9 C 0.8529(9) 0.5065(3) 0.98507(6) 0.0372(8) Uani 1 1 d .
H9A H 0.8450 0.4786 0.9681 0.056 Uiso 1 1 calc R
H9B H 0.7191 0.4623 0.9950 0.056 Uiso 1 1 calc R
H9C H 1.0404 0.4943 0.9916 0.056 Uiso 1 1 calc R
C10 C 0.7591(6) 1.1001(2) 0.89342(5) 0.0199(6) Uani 1 1 d .
C11 C 0.9264(6) 1.0019(2) 0.89126(5) 0.0192(5) Uani 1 1 d .
C12 C 0.8999(6) 0.9260(2) 0.87165(5) 0.0194(5) Uani 1 1 d .
H12 H 1.0138 0.8579 0.8703 0.023 Uiso 1 1 calc R
C13 C 0.7004(6) 0.9521(2) 0.85379(5) 0.0197(5) Uani 1 1 d .
C14 C 0.5362(6) 1.0524(2) 0.85602(5) 0.0207(6) Uani 1 1 d .
H14 H 0.4032 1.0695 0.8437 0.025 Uiso 1 1 calc R
C15 C 0.5615(6) 1.1287(2) 0.87590(5) 0.0211(6) Uani 1 1 d .
H15 H 0.4488 1.1971 0.8774 0.025 Uiso 1 1 calc R
C16 C 0.8622(6) 0.8259(3) 0.82093(5) 0.0233(6) Uani 1 1 d .
C17 C 0.9723(6) 0.6945(2) 0.78895(5) 0.0193(5) Uani 1 1 d .
H17A H 1.1531 0.6838 0.7973 0.023 Uiso 1 1 calc R
H17B H 0.9981 0.7504 0.7752 0.023 Uiso 1 1 calc R
C18 C 0.8662(6) 0.5765(2) 0.77944(5) 0.0192(5) Uani 1 1 d .
H18 H 0.6758 0.5846 0.7723 0.023 Uiso 1 1 calc R
C19 C 0.8750(6) 0.4791(2) 0.79865(5) 0.0196(5) Uani 1 1 d .
C20 C 0.7254(6) 0.4699(3) 0.82021(5) 0.0242(6) Uani 1 1 d .
H20 H 0.5947 0.5287 0.8248 0.029 Uiso 1 1 calc R
C21 C 0.7728(7) 0.3713(3) 0.83508(6) 0.0294(7) Uani 1 1 d .
H21 H 0.6683 0.3620 0.8497 0.035 Uiso 1 1 calc R
C22 C 0.9687(7) 0.2872(3) 0.82891(6) 0.0297(7) Uani 1 1 d .
H22 H 0.9999 0.2221 0.8395 0.036 Uiso 1 1 calc R
C23 C 1.1208(6) 0.2966(2) 0.80739(6) 0.0257(6) Uani 1 1 d .
H23 H 1.2548 0.2387 0.8031 0.031 Uiso 1 1 calc R
C24 C 1.0715(6) 0.3936(2) 0.79214(5) 0.0221(6) Uani 1 1 d .
C25 C 1.1951(6) 0.4257(2) 0.76846(5) 0.0209(6) Uani 1 1 d .
C26 C 1.3992(6) 0.3710(3) 0.75444(5) 0.0252(6) Uani 1 1 d .
H26 H 1.4845 0.2999 0.7598 0.030 Uiso 1 1 calc R
C27 C 1.4756(6) 0.4234(3) 0.73224(5) 0.0267(6) Uani 1 1 d .
H27 H 1.6155 0.3877 0.7225 0.032 Uiso 1 1 calc R
C28 C 1.3503(6) 0.5268(3) 0.72427(5) 0.0255(6) Uani 1 1 d .
H28 H 1.4040 0.5601 0.7091 0.031 Uiso 1 1 calc R
C29 C 1.1461(6) 0.5827(2) 0.73830(5) 0.0221(6) Uani 1 1 d .
H29 H 1.0615 0.6538 0.7329 0.026 Uiso 1 1 calc R
C30 C 1.0698(6) 0.5312(2) 0.76055(5) 0.0193(5) Uani 1 1 d .
C1S C 1.3144(8) 0.5476(3) 0.90577(7) 0.0425(9) Uani 1 1 d D
H1S H 1.1636 0.5654 0.9178 0.051 Uiso 1 1 calc R
Cl1 Cl 1.1643(3) 0.50467(14) 0.87803(2) 0.0749(4) Uani 1 1 d D
Cl2 Cl 1.5159(3) 0.67490(10) 0.90137(3) 0.0774(4) Uani 1 1 d D
Cl3 Cl 1.5173(3) 0.42928(11) 0.91701(2) 0.0701(3) Uani 1 1 d D

loop_
_atom_site_aniso_label
_atom_site_aniso_U_11
_atom_site_aniso_U_22
_atom_site_aniso_U_33
_atom_site_aniso_U_23
_atom_site_aniso_U_13
_atom_site_aniso_U_12
O1 0.0310(11) 0.0177(9) 0.0237(9) -0.0023(7) 0.0057(9) 0.0010(9)
O2 0.0326(11) 0.0303(10) 0.0188(9) -0.0052(8) -0.0017(9) -0.0001(10)
O3 0.0322(11) 0.0228(9) 0.0167(9) -0.0034(8) -0.0006(9) 0.0065(9)
O4 0.0403(12) 0.0199(10) 0.0292(10) 0.0015(8) 0.0045(10) 0.0011(9)
O5 0.0464(14) 0.0308(11) 0.0385(12) 0.0076(10) 0.0101(12) 0.0102(12)
O6 0.0153(9) 0.0207(9) 0.0208(8) -0.0066(7) -0.0003(8) 0.0007(8)
O7 0.0182(11) 0.0530(14) 0.0384(12) -0.0237(11) -0.0012(9) -0.0019(10)
N1 0.0143(11) 0.0273(12) 0.0232(11) -0.0064(10) -0.0012(10) -0.0026(10)
C1 0.0235(14) 0.0230(13) 0.0184(12) -0.0004(10) 0.0016(11) 0.0008(12)
C2 0.0227(14) 0.0223(13) 0.0181(12) -0.0013(10) -0.0001(11) -0.0003(12)
C3 0.0236(14) 0.0229(13) 0.0167(12) -0.0029(10) 0.0013(11) 0.0034(12)
C4 0.0295(15) 0.0181(12) 0.0221(13) 0.0009(10) 0.0013(12) 0.0015(12)
C5 0.0274(15) 0.0206(13) 0.0253(14) -0.0013(11) -0.0007(12) 0.0023(13)
C6 0.0256(15) 0.0231(13) 0.0229(13) 0.0004(11) 0.0043(12) 0.0016(12)
C7 0.0312(16) 0.0283(15) 0.0218(13) 0.0019(11) 0.0027(13) 0.0041(13)
C8 0.0309(15) 0.0236(13) 0.0152(12) -0.0016(10) -0.0012(12) 0.0008(13)
C9 0.057(2) 0.0204(14) 0.0343(16) -0.0005(12) 0.0041(17) -0.0023(16)
C10 0.0255(14) 0.0177(13) 0.0165(12) 0.0008(10) 0.0037(11) -0.0033(11)
C11 0.0171(13) 0.0223(13) 0.0184(12) 0.0001(10) 0.0043(11) -0.0009(11)
C12 0.0194(13) 0.0180(12) 0.0207(12) -0.0018(10) 0.0007(11) 0.0008(11)
C13 0.0146(12) 0.0227(13) 0.0218(13) -0.0027(10) 0.0043(11) -0.0029(11)
C14 0.0203(13) 0.0256(13) 0.0161(12) 0.0037(10) 0.0007(11) 0.0007(12)
C15 0.0244(14) 0.0178(12) 0.0211(12) 0.0028(10) 0.0065(11) 0.0025(12)
C16 0.0155(13) 0.0317(14) 0.0226(13) -0.0065(12) -0.0035(11) 0.0008(12)
C17 0.0163(13) 0.0188(12) 0.0229(13) -0.0026(10) 0.0011(11) 0.0011(11)
C18 0.0167(13) 0.0202(13) 0.0208(12) -0.0020(10) -0.0011(11) 0.0002(11)
C19 0.0177(13) 0.0172(12) 0.0239(13) -0.0024(10) -0.0048(11) -0.0021(11)
C20 0.0211(14) 0.0255(14) 0.0261(14) -0.0019(11) -0.0004(12) -0.0025(12)
C21 0.0283(16) 0.0315(15) 0.0286(14) 0.0039(13) 0.0019(13) -0.0058(14)
C22 0.0305(16) 0.0259(14) 0.0328(15) 0.0072(12) -0.0066(14) -0.0036(14)
C23 0.0235(15) 0.0194(13) 0.0343(15) 0.0013(11) -0.0061(13) -0.0011(12)
C24 0.0207(14) 0.0182(12) 0.0273(13) -0.0032(11) -0.0051(12) -0.0045(11)
C25 0.0195(13) 0.0189(13) 0.0244(13) -0.0057(11) -0.0040(11) -0.0042(12)
C26 0.0229(14) 0.0211(13) 0.0316(14) -0.0076(11) -0.0028(12) -0.0008(12)
C27 0.0214(14) 0.0291(14) 0.0296(14) -0.0139(12) 0.0017(12) -0.0037(13)
C28 0.0262(15) 0.0282(14) 0.0221(13) -0.0054(11) 0.0022(12) -0.0093(13)
C29 0.0236(14) 0.0200(13) 0.0226(13) -0.0036(11) -0.0019(12) -0.0032(12)
C30 0.0168(13) 0.0211(12) 0.0200(12) -0.0048(10) -0.0024(11) -0.0036(11)
C1S 0.042(2) 0.0354(18) 0.050(2) -0.0086(16) 0.0108(18) -0.0060(16)
Cl1 0.0526(6) 0.1129(11) 0.0593(6) -0.0318(7) -0.0042(5) 0.0036(7)
Cl2 0.0609(7) 0.0390(5) 0.1323(11) -0.0198(6) 0.0324(8) -0.0119(5)
Cl3 0.0737(8) 0.0598(6) 0.0767(7) 0.0170(6) 0.0013(7) 0.0088(6)

loop_
_atom_type_symbol
_atom_type_description
_atom_type_scat_dispersion_real
_atom_type_scat_dispersion_imag
_atom_type_scat_source
C C 0.0181 0.0091 'International Tables Vol C Tables 4.2.6.8 and 6.1.1.4'
H H 0.0000 0.0000 'International Tables Vol C Tables 4.2.6.8 and 6.1.1.4'
N N 0.0311 0.0180 'International Tables Vol C Tables 4.2.6.8 and 6.1.1.4'
O O 0.0492 0.0322 'International Tables Vol C Tables 4.2.6.8 and 6.1.1.4'
Cl Cl 0.3639 0.7018 'International Tables Vol C Tables 4.2.6.8 and 6.1.1.4'

loop_
_geom_angle_atom_site_label_1
_geom_angle_atom_site_label_2
_geom_angle_atom_site_label_3
_geom_angle
C1 O1 C5 110.8(2)
C8 O2 H2 104(3)
C10 O3 C2 105.1(2)
C7 O4 C9 116.1(3)
C16 O6 C17 114.7(2)
C16 N1 C13 123.2(2)
C16 N1 H1 120(2)
C13 N1 H1 116(2)
O1 C1 C8 108.3(2)
O1 C1 C2 113.3(2)
C8 C1 C2 111.8(2)
O1 C1 H1A 107.7
C8 C1 H1A 107.7
C2 C1 H1A 107.7
O3 C2 C1 111.0(2)
O3 C2 C3 105.8(2)
C1 C2 C3 114.0(2)
O3 C2 H2A 108.6
C1 C2 H2A 108.6
C3 C2 H2A 108.6
C11 C3 C2 100.3(2)
C11 C3 C4 108.2(2)
C2 C3 C4 112.6(2)
C11 C3 H3A 111.7
C2 C3 H3A 111.7
C4 C3 H3A 111.7
C5 C4 C3 112.4(2)
C5 C4 H4A 109.1
C3 C4 H4A 109.1
C5 C4 H4B 109.1
C3 C4 H4B 109.1
H4A C4 H4B 107.9
O1 C5 C4 108.6(2)
O1 C5 C6 105.8(2)
C4 C5 C6 112.2(2)
O1 C5 H5A 110.1
C4 C5 H5A 110.1
C6 C5 H5A 110.1
C7 C6 C5 113.3(2)
C7 C6 H6A 108.9
C5 C6 H6A 108.9
C7 C6 H6B 108.9
C5 C6 H6B 108.9
H6A C6 H6B 107.7
O5 C7 O4 123.8(3)
O5 C7 C6 126.5(3)
O4 C7 C6 109.6(2)
O2 C8 C1 110.9(2)
O2 C8 H8A 109.5
C1 C8 H8A 109.5
O2 C8 H8B 109.5
C1 C8 H8B 109.5
H8A C8 H8B 108.1
O4 C9 H9A 109.5
O4 C9 H9B 109.5
H9A C9 H9B 109.5
O4 C9 H9C 109.5
H9A C9 H9C 109.5
H9B C9 H9C 109.5
C11 C10 O3 113.1(2)
C11 C10 C15 122.0(2)
O3 C10 C15 124.8(2)
C10 C11 C12 121.0(3)
C10 C11 C3 108.3(2)
C12 C11 C3 130.1(3)
C11 C12 C13 118.3(2)
C11 C12 H12 120.9
C13 C12 H12 120.9
C14 C13 C12 120.1(2)
C14 C13 N1 120.0(3)
C12 C13 N1 119.9(2)
C13 C14 C15 121.7(3)
C13 C14 H14 119.2
C15 C14 H14 119.2
C10 C15 C14 117.0(3)
C10 C15 H15 121.5
C14 C15 H15 121.5
O7 C16 N1 125.3(3)
O7 C16 O6 123.4(3)
N1 C16 O6 111.3(2)
O6 C17 C18 107.7(2)
O6 C17 H17A 110.2
C18 C17 H17A 110.2
O6 C17 H17B 110.2
C18 C17 H17B 110.2
H17A C17 H17B 108.5
C30 C18 C17 108.3(2)
C30 C18 C19 101.9(2)
C17 C18 C19 113.0(2)
C30 C18 H18 111.1
C17 C18 H18 111.1
C19 C18 H18 111.1
C20 C19 C24 121.0(3)
C20 C19 C18 128.8(3)
C24 C19 C18 110.1(2)
C19 C20 C21 118.0(3)
C19 C20 H20 121.0
C21 C20 H20 121.0
C22 C21 C20 121.3(3)
C22 C21 H21 119.4
C20 C21 H21 119.4
C21 C22 C23 120.9(3)
C21 C22 H22 119.6
C23 C22 H22 119.6
C22 C23 C24 118.4(3)
C22 C23 H23 120.8
C24 C23 H23 120.8
C23 C24 C19 120.4(3)
C23 C24 C25 130.5(3)
C19 C24 C25 109.0(2)
C26 C25 C30 120.8(3)
C26 C25 C24 131.3(3)
C30 C25 C24 107.9(2)
C25 C26 C27 118.3(3)
C25 C26 H26 120.9
C27 C26 H26 120.9
C28 C27 C26 121.1(3)
C28 C27 H27 119.5
C26 C27 H27 119.5
C27 C28 C29 121.0(3)
C27 C28 H28 119.5
C29 C28 H28 119.5
C30 C29 C28 118.2(3)
C30 C29 H29 120.9
C28 C29 H29 120.9
C29 C30 C25 120.6(3)
C29 C30 C18 128.5(3)
C25 C30 C18 110.8(2)
Cl1 C1S Cl2 109.7(2)
Cl1 C1S Cl3 108.60(19)
Cl2 C1S Cl3 111.4(2)
Cl1 C1S H1S 109.0
Cl2 C1S H1S 109.0
Cl3 C1S H1S 109.0

loop_
_geom_bond_atom_site_label_1
_geom_bond_atom_site_label_2
_geom_bond_distance
O1 C1 1.415(4)
O1 C5 1.440(3)
O2 C8 1.433(3)
O2 H2 0.830(19)
O3 C10 1.383(3)
O3 C2 1.467(4)
O4 C7 1.335(4)
O4 C9 1.449(4)
O5 C7 1.202(4)
O6 C16 1.349(3)
O6 C17 1.451(3)
O7 C16 1.223(4)
N1 C16 1.339(4)
N1 C13 1.418(4)
N1 H1 0.855(19)
C1 C8 1.512(4)
C1 C2 1.535(3)
C1 H1A 1.0000
C2 C3 1.538(4)
C2 H2A 1.0000
C3 C11 1.503(4)
C3 C4 1.547(4)
C3 H3A 1.0000
C4 C5 1.515(4)
C4 H4A 0.9900
C4 H4B 0.9900
C5 C6 1.519(4)
C5 H5A 1.0000
C6 C7 1.506(4)
C6 H6A 0.9900
C6 H6B 0.9900
C8 H8A 0.9900
C8 H8B 0.9900
C9 H9A 0.9800
C9 H9B 0.9800
C9 H9C 0.9800
C10 C11 1.379(4)
C10 C15 1.389(4)
C11 C12 1.381(4)
C12 C13 1.402(4)
C12 H12 0.9500
C13 C14 1.391(4)
C14 C15 1.395(4)
C14 H14 0.9500
C15 H15 0.9500
C17 C18 1.523(4)
C17 H17A 0.9900
C17 H17B 0.9900
C18 C30 1.515(4)
C18 C19 1.525(4)
C18 H18 1.0000
C19 C20 1.386(4)
C19 C24 1.400(4)
C20 C21 1.402(4)
C20 H20 0.9500
C21 C22 1.382(5)
C21 H21 0.9500
C22 C23 1.391(5)
C22 H22 0.9500
C23 C24 1.400(4)
C23 H23 0.9500
C24 C25 1.471(4)
C25 C26 1.393(4)
C25 C30 1.407(4)
C26 C27 1.402(4)
C26 H26 0.9500
C27 C28 1.388(4)
C27 H27 0.9500
C28 C29 1.399(4)
C28 H28 0.9500
C29 C30 1.399(4)
C29 H29 0.9500
C1S Cl1 1.750(4)
C1S Cl2 1.755(4)
C1S Cl3 1.769(4)
C1S H1S 1.0000

loop_
_geom_hbond_atom_site_label_D
_geom_hbond_atom_site_label_H
_geom_hbond_atom_site_label_A
_geom_hbond_distance_DH
_geom_hbond_distance_HA
_geom_hbond_distance_DA
_geom_hbond_angle_DHA
_geom_hbond_site_symmetry_A
O2 H2 O2 0.830(19) 1.90(2) 2.7181(17) 169(4) 4_477
N1 H1 O7 0.855(19) 1.93(2) 2.744(3) 159(3) 1_455
